data_2202875
loop_
_publ_author_name
'Low, John Nicolson'
'Vera, Jaime'
'Quiroga, Jairo'
'Cobo, Justo'

_publ_section_title 3,7,7-Trimethyl-1-phenyl-1,6,7,8-tetrahydro-5<i>H</i>-pyrazolo[3,4-<i>b</i>]quinolin-5-one
_journal_issue 11
_journal_name_full 'Acta Crystallographica Section E'
_journal_page_first o1804
_journal_page_last o1806
_journal_paper_doi 10.1107/S1600536803023675
_journal_volume 59
_journal_year 2003
_chemical_formula_iupac 'C19 H19 N3 O'
_chemical_formula_moiety 'C19 H19 N3 O'
_chemical_formula_sum 'C19 H19 N3 O'
_chemical_formula_weight 305.37
_chemical_name_systematic
;
3,7,7-trimethyl-1-phenyl-1,6,7,8-tetrahydro-5H-pyrazolo[3,4-b]quinolin-5-one
;
_space_group_IT_number 2
_symmetry_cell_setting triclinic
_symmetry_space_group_name_Hall '-P 1'
_symmetry_space_group_name_H-M 'P -1'
_atom_sites_solution_hydrogens geom
_atom_sites_solution_primary direct
_atom_sites_solution_secondary difmap
_cell_angle_alpha 111.2105(17)
_cell_angle_beta 90.5164(18)
_cell_angle_gamma 96.533(2)
_cell_formula_units_Z 4
_cell_length_a 10.6825(4)
_cell_length_b 11.9254(4)
_cell_length_c 13.1219(6)
_cell_measurement_reflns_used 7071
_cell_measurement_temperature 120.0(2)
_cell_measurement_theta_max 27.61
_cell_measurement_theta_min 3.17
_cell_volume 1546.01(11)
_computing_cell_refinement 'DENZO-SMN (Otwinowski & Minor, 1997)'
_computing_data_collection 'KappaCCD Server Software (Nonius, 1997)'
_computing_data_reduction DENZO-SMN
_computing_molecular_graphics 'ORTEPII (Johnson, 1976) and PLATON (Spek, 2002)'
_computing_publication_material 'SHELXL97 and WordPerfect macro PRPKAPPA (Ferguson, 1999)'
_computing_structure_refinement 'SHELXL97 (Sheldrick, 1997)'
_computing_structure_solution 'SHELXS97 (Sheldrick, 1997)'
_diffrn_ambient_temperature 120.0(2)
_diffrn_measured_fraction_theta_full 0.998
_diffrn_measured_fraction_theta_max 0.986
_diffrn_measurement_device_type 'Nonius KappaCCD'
_diffrn_measurement_method '\f scans and \w scans with \k offsets'
_diffrn_radiation_monochromator graphite
_diffrn_radiation_source 'fine-focus sealed X-ray tube'
_diffrn_radiation_type 'Mo K\a'
_diffrn_radiation_wavelength 0.71073
_diffrn_reflns_av_R_equivalents 0.0799
_diffrn_reflns_av_sigmaI/netI 0.0714
_diffrn_reflns_limit_h_max 13
_diffrn_reflns_limit_h_min -13
_diffrn_reflns_limit_k_max 15
_diffrn_reflns_limit_k_min -15
_diffrn_reflns_limit_l_max 16
_diffrn_reflns_limit_l_min -16
_diffrn_reflns_number 32382
_diffrn_reflns_theta_full 25.00
_diffrn_reflns_theta_max 27.61
_diffrn_reflns_theta_min 3.17
_diffrn_standards_number 0
_exptl_absorpt_coefficient_mu 0.083
_exptl_absorpt_correction_T_max 0.9975
_exptl_absorpt_correction_T_min 0.9795
_exptl_absorpt_correction_type multi-scan
_exptl_absorpt_process_details '(DENZO-SMN; Otwinowski & Minor, 1997)'
_exptl_crystal_colour colourless
_exptl_crystal_density_diffrn 1.312
_exptl_crystal_density_method 'not measured'
_exptl_crystal_description plate
_exptl_crystal_F_000 648
_exptl_crystal_size_max 0.25
_exptl_crystal_size_mid 0.24
_exptl_crystal_size_min 0.03
_refine_diff_density_max 0.257
_refine_diff_density_min -0.340
_refine_ls_extinction_method none
_refine_ls_goodness_of_fit_ref 1.049
_refine_ls_hydrogen_treatment constr
_refine_ls_matrix_type full
_refine_ls_number_parameters 421
_refine_ls_number_reflns 7071
_refine_ls_number_restraints 0
_refine_ls_restrained_S_all 1.049
_refine_ls_R_factor_all 0.0955
_refine_ls_R_factor_gt 0.0590
_refine_ls_shift/su_max 0.000
_refine_ls_shift/su_mean 0.000
_refine_ls_structure_factor_coef Fsqd
_refine_ls_weighting_details 'w = 1/[\s^2^(Fo^2^)+(0.0540P)^2^+0.5429P] where P = (Fo^2^+2Fc^2^)/3'
_refine_ls_weighting_scheme calc
_refine_ls_wR_factor_gt 0.1244
_refine_ls_wR_factor_ref 0.1381
_reflns_number_gt 4952
_reflns_number_total 7071
_reflns_threshold_expression I>2\s(I)
_cod_data_source_file om6187.cif
_cod_data_source_block I
_cod_depositor_comments
;
The following automatic conversions were performed:

'_exptl_absorpt_correction_type' value 'Multi-scan' changed to
'multi-scan' according to
/home/saulius/struct/CIF-dictionaries/cif_core.dic dictionary named
'cif_core.dic' version 2.4.1 from 2010-06-29.

Automatic conversion script
Id: cif_fix_values 1715 2011-07-08 13:25:40Z adriana 
;
_cod_original_cell_volume 1546.00(11)
_cod_database_code 2202875
_cod_database_fobs_code 2202875

loop_
_symmetry_equiv_pos_as_xyz
'x, y, z'
'-x, -y, -z'

loop_
_atom_site_label
_atom_site_fract_x
_atom_site_fract_y
_atom_site_fract_z
_atom_site_U_iso_or_equiv
_atom_site_adp_type
_atom_site_calc_flag
_atom_site_refinement_flags
_atom_site_occupancy
_atom_site_disorder_assembly
_atom_site_disorder_group
_atom_site_type_symbol
N11 0.04422(15) 1.23023(14) 0.68166(13) 0.0211(4) Uani d . 1 . . N
C111 -0.08463(18) 1.24039(17) 0.70472(15) 0.0210(4) Uani d . 1 . . C
C112 -0.17424(18) 1.13777(18) 0.67162(15) 0.0223(4) Uani d . 1 . . C
C113 -0.29929(18) 1.14911(18) 0.69513(16) 0.0242(4) Uani d . 1 . . C
C114 -0.33616(19) 1.26252(19) 0.75133(16) 0.0264(5) Uani d . 1 . . C
C115 -0.2472(2) 1.36445(19) 0.78312(16) 0.0295(5) Uani d . 1 . . C
C116 -0.12125(19) 1.35480(18) 0.76066(16) 0.0270(5) Uani d . 1 . . C
N12 0.12629(15) 1.33529(14) 0.69604(13) 0.0239(4) Uani d . 1 . . N
C13 0.23988(18) 1.30240(17) 0.67598(15) 0.0219(4) Uani d . 1 . . C
C131 0.35280(19) 1.39413(18) 0.68840(18) 0.0276(5) Uani d . 1 . . C
C13A 0.23664(18) 1.17396(17) 0.64728(15) 0.0203(4) Uani d . 1 . . C
C14 0.32292(18) 1.09047(17) 0.61920(15) 0.0208(4) Uani d . 1 . . C
C14A 0.27678(17) 0.97016(17) 0.60043(14) 0.0192(4) Uani d . 1 . . C
C15 0.36397(18) 0.87603(17) 0.56841(15) 0.0207(4) Uani d . 1 . . C
O15 0.47707(12) 0.90225(12) 0.56495(11) 0.0273(3) Uani d . 1 . . O
C16 0.30627(18) 0.74580(17) 0.53944(15) 0.0219(4) Uani d . 1 . . C
C17 0.19556(17) 0.73318(16) 0.60989(15) 0.0206(4) Uani d . 1 . . C
C171 0.24168(19) 0.77714(18) 0.73099(16) 0.0253(4) Uani d . 1 . . C
C172 0.13696(19) 0.60103(18) 0.57259(17) 0.0278(5) Uani d . 1 . . C
C18 0.09597(17) 0.80925(17) 0.59408(16) 0.0212(4) Uani d . 1 . . C
C18A 0.14686(17) 0.93831(16) 0.61199(14) 0.0188(4) Uani d . 1 . . C
N19 0.06208(14) 1.01717(14) 0.63733(12) 0.0204(3) Uani d . 1 . . N
C19A 0.10960(17) 1.13188(17) 0.65298(14) 0.0190(4) Uani d . 1 . . C
N21 0.44874(14) -0.21473(14) 0.02714(12) 0.0202(3) Uani d . 1 . . N
C211 0.57747(18) -0.22687(17) 0.04346(15) 0.0209(4) Uani d . 1 . . C
C212 0.66926(18) -0.12564(17) 0.07617(15) 0.0207(4) Uani d . 1 . . C
C213 0.79406(19) -0.13974(18) 0.09245(15) 0.0242(4) Uani d . 1 . . C
C214 0.82878(19) -0.25360(18) 0.07592(15) 0.0260(5) Uani d . 1 . . C
C215 0.7368(2) -0.35376(19) 0.04288(17) 0.0283(5) Uani d . 1 . . C
C216 0.61208(19) -0.34172(18) 0.02638(16) 0.0254(4) Uani d . 1 . . C
N22 0.36512(15) -0.31713(14) -0.03114(13) 0.0230(4) Uani d . 1 . . N
C23 0.25180(18) -0.28202(17) -0.02669(15) 0.0214(4) Uani d . 1 . . C
C231 0.13683(18) -0.36945(18) -0.07860(17) 0.0261(5) Uani d . 1 . . C
C23A 0.25735(17) -0.15501(17) 0.03499(15) 0.0197(4) Uani d . 1 . . C
C24 0.17335(18) -0.06948(17) 0.06649(14) 0.0203(4) Uani d . 1 . . C
C24A 0.22161(17) 0.04887(17) 0.13057(14) 0.0185(4) Uani d . 1 . . C
C25 0.13772(17) 0.14541(17) 0.16137(15) 0.0206(4) Uani d . 1 . . C
O25 0.02425(12) 0.12182(12) 0.13713(11) 0.0266(3) Uani d . 1 . . O
C26 0.19797(18) 0.27398(17) 0.22043(16) 0.0228(4) Uani d . 1 . . C
C272 0.37090(19) 0.41465(18) 0.34851(18) 0.0291(5) Uani d . 1 . . C
C27 0.30996(18) 0.28323(17) 0.29859(15) 0.0211(4) Uani d . 1 . . C
C271 0.26486(19) 0.23943(19) 0.39044(16) 0.0260(4) Uani d . 1 . . C
C28 0.40655(17) 0.20504(16) 0.23195(15) 0.0202(4) Uani d . 1 . . C
C28A 0.35219(17) 0.07781(17) 0.16242(14) 0.0190(4) Uani d . 1 . . C
N29 0.43580(14) -0.00255(14) 0.13216(12) 0.0194(3) Uani d . 1 . . N
C29A 0.38532(17) -0.11538(17) 0.06889(15) 0.0192(4) Uani d . 1 . . C
H112 -0.1495 1.0601 0.6330 0.027 Uiso calc R 1 . . H
H113 -0.3602 1.0791 0.6728 0.029 Uiso calc R 1 . . H
H114 -0.4219 1.2700 0.7678 0.032 Uiso calc R 1 . . H
H115 -0.2727 1.4420 0.8208 0.035 Uiso calc R 1 . . H
H116 -0.0607 1.4251 0.7830 0.032 Uiso calc R 1 . . H
H13A 0.3256 1.4675 0.6828 0.041 Uiso calc R 1 . . H
H13B 0.4103 1.3605 0.6305 0.041 Uiso calc R 1 . . H
H13C 0.3963 1.4143 0.7600 0.041 Uiso calc R 1 . . H
H14 0.4096 1.1143 0.6130 0.025 Uiso calc R 1 . . H
H16A 0.3719 0.6977 0.5491 0.026 Uiso calc R 1 . . H
H16B 0.2763 0.7121 0.4614 0.026 Uiso calc R 1 . . H
H17A 0.1691 0.7779 0.7762 0.038 Uiso calc R 1 . . H
H17B 0.2870 0.8592 0.7531 0.038 Uiso calc R 1 . . H
H17C 0.2984 0.7223 0.7408 0.038 Uiso calc R 1 . . H
H17D 0.1059 0.5733 0.4959 0.042 Uiso calc R 1 . . H
H17E 0.0666 0.5938 0.6181 0.042 Uiso calc R 1 . . H
H17F 0.2007 0.5510 0.5798 0.042 Uiso calc R 1 . . H
H18A 0.0572 0.7701 0.5188 0.025 Uiso calc R 1 . . H
H18B 0.0286 0.8096 0.6455 0.025 Uiso calc R 1 . . H
H212 0.6463 -0.0476 0.0872 0.025 Uiso calc R 1 . . H
H213 0.8565 -0.0709 0.1151 0.029 Uiso calc R 1 . . H
H214 0.9144 -0.2628 0.0871 0.031 Uiso calc R 1 . . H
H215 0.7602 -0.4318 0.0315 0.034 Uiso calc R 1 . . H
H216 0.5501 -0.4110 0.0036 0.030 Uiso calc R 1 . . H
H23A 0.1614 -0.4397 -0.1381 0.039 Uiso calc R 1 . . H
H23B 0.0785 -0.3296 -0.1081 0.039 Uiso calc R 1 . . H
H23C 0.0953 -0.3963 -0.0236 0.039 Uiso calc R 1 . . H
H24 0.0861 -0.0910 0.0450 0.024 Uiso calc R 1 . . H
H26A 0.1337 0.3226 0.2627 0.027 Uiso calc R 1 . . H
H26B 0.2275 0.3091 0.1658 0.027 Uiso calc R 1 . . H
H27D 0.4428 0.4204 0.3979 0.044 Uiso calc R 1 . . H
H27E 0.3089 0.4656 0.3897 0.044 Uiso calc R 1 . . H
H27F 0.4002 0.4424 0.2900 0.044 Uiso calc R 1 . . H
H27A 0.3379 0.2390 0.4360 0.039 Uiso calc R 1 . . H
H27B 0.2198 0.1572 0.3582 0.039 Uiso calc R 1 . . H
H27C 0.2082 0.2941 0.4356 0.039 Uiso calc R 1 . . H
H28A 0.4465 0.2448 0.1839 0.024 Uiso calc R 1 . . H
H28B 0.4735 0.2014 0.2829 0.024 Uiso calc R 1 . . H

loop_
_atom_site_aniso_label
_atom_site_aniso_U_11
_atom_site_aniso_U_22
_atom_site_aniso_U_33
_atom_site_aniso_U_12
_atom_site_aniso_U_13
_atom_site_aniso_U_23
N11 0.0192(8) 0.0197(8) 0.0242(9) 0.0013(7) -0.0009(7) 0.0083(7)
C111 0.0204(10) 0.0273(11) 0.0168(9) 0.0052(8) -0.0008(7) 0.0092(8)
C112 0.0227(10) 0.0246(10) 0.0216(10) 0.0038(8) -0.0009(8) 0.0105(8)
C113 0.0224(10) 0.0295(11) 0.0248(10) 0.0030(9) 0.0002(8) 0.0150(9)
C114 0.0237(10) 0.0374(12) 0.0219(10) 0.0092(9) 0.0018(8) 0.0139(9)
C115 0.0319(12) 0.0312(12) 0.0236(11) 0.0129(10) 0.0008(9) 0.0052(9)
C116 0.0260(11) 0.0267(11) 0.0246(11) 0.0043(9) -0.0023(8) 0.0049(9)
N12 0.0225(9) 0.0235(9) 0.0255(9) -0.0008(7) -0.0028(7) 0.0102(7)
C13 0.0243(10) 0.0238(10) 0.0189(10) 0.0028(8) -0.0011(8) 0.0094(8)
C131 0.0242(11) 0.0259(11) 0.0327(12) -0.0024(9) -0.0011(9) 0.0123(9)
C13A 0.0222(10) 0.0225(10) 0.0160(9) 0.0002(8) -0.0009(7) 0.0078(8)
C14 0.0180(9) 0.0255(10) 0.0193(10) -0.0001(8) 0.0012(8) 0.0096(8)
C14A 0.0160(9) 0.0256(10) 0.0163(9) 0.0029(8) 0.0020(7) 0.0080(8)
C15 0.0190(10) 0.0266(11) 0.0181(9) 0.0009(8) 0.0001(8) 0.0106(8)
O15 0.0181(7) 0.0315(8) 0.0349(8) 0.0031(6) 0.0033(6) 0.0149(7)
C16 0.0205(10) 0.0239(10) 0.0199(10) 0.0039(8) 0.0010(8) 0.0060(8)
C17 0.0188(10) 0.0190(10) 0.0216(10) 0.0009(8) 0.0008(8) 0.0051(8)
C171 0.0243(10) 0.0292(11) 0.0234(10) 0.0037(9) 0.0003(8) 0.0106(9)
C172 0.0243(11) 0.0246(11) 0.0327(12) 0.0007(9) 0.0012(9) 0.0090(9)
C18 0.0175(9) 0.0249(10) 0.0210(10) 0.0011(8) -0.0018(8) 0.0084(8)
C18A 0.0194(10) 0.0220(10) 0.0145(9) 0.0029(8) -0.0009(7) 0.0061(8)
N19 0.0197(8) 0.0237(9) 0.0185(8) 0.0025(7) -0.0010(6) 0.0087(7)
C19A 0.0207(10) 0.0218(10) 0.0150(9) 0.0023(8) -0.0017(7) 0.0073(8)
N21 0.0176(8) 0.0187(8) 0.0217(8) 0.0011(7) 0.0003(6) 0.0046(7)
C211 0.0221(10) 0.0258(10) 0.0167(9) 0.0058(8) 0.0022(8) 0.0092(8)
C212 0.0213(10) 0.0223(10) 0.0175(9) 0.0031(8) 0.0013(8) 0.0058(8)
C213 0.0235(10) 0.0298(11) 0.0183(10) 0.0038(9) 0.0014(8) 0.0076(8)
C214 0.0243(11) 0.0357(12) 0.0199(10) 0.0103(9) 0.0007(8) 0.0106(9)
C215 0.0343(12) 0.0272(11) 0.0276(11) 0.0118(9) 0.0030(9) 0.0125(9)
C216 0.0268(11) 0.0232(11) 0.0272(11) 0.0028(9) 0.0014(9) 0.0106(9)
N22 0.0226(9) 0.0225(9) 0.0214(8) -0.0020(7) -0.0017(7) 0.0066(7)
C23 0.0250(10) 0.0220(10) 0.0174(9) 0.0005(8) -0.0016(8) 0.0082(8)
C231 0.0248(11) 0.0232(11) 0.0268(11) 0.0006(8) -0.0025(8) 0.0059(9)
C23A 0.0192(9) 0.0231(10) 0.0161(9) 0.0003(8) -0.0024(7) 0.0072(8)
C24 0.0184(9) 0.0273(10) 0.0162(9) 0.0016(8) -0.0013(7) 0.0098(8)
C24A 0.0179(9) 0.0213(10) 0.0166(9) 0.0023(8) -0.0002(7) 0.0073(8)
C25 0.0203(10) 0.0278(11) 0.0152(9) 0.0033(8) -0.0009(8) 0.0097(8)
O25 0.0199(7) 0.0312(8) 0.0256(7) 0.0051(6) -0.0032(6) 0.0062(6)
C26 0.0230(10) 0.0224(10) 0.0222(10) 0.0049(8) -0.0015(8) 0.0065(8)
C272 0.0242(11) 0.0250(11) 0.0333(12) 0.0026(9) -0.0018(9) 0.0051(9)
C27 0.0199(10) 0.0204(10) 0.0212(10) 0.0023(8) 0.0002(8) 0.0056(8)
C271 0.0234(10) 0.0318(11) 0.0202(10) 0.0034(9) 0.0003(8) 0.0067(9)
C28 0.0180(9) 0.0215(10) 0.0198(10) 0.0012(8) -0.0016(7) 0.0063(8)
C28A 0.0211(10) 0.0215(10) 0.0155(9) 0.0026(8) 0.0009(7) 0.0082(8)
N29 0.0190(8) 0.0198(8) 0.0186(8) 0.0023(7) -0.0003(6) 0.0061(7)
C29A 0.0195(9) 0.0205(10) 0.0185(9) 0.0027(8) 0.0006(7) 0.0080(8)

loop_
_atom_type_symbol
_atom_type_description
_atom_type_scat_dispersion_real
_atom_type_scat_dispersion_imag
_atom_type_scat_source
C C 0.0033 0.0016 'International Tables Vol C Tables 4.2.6.8 and 6.1.1.4'
H H 0.0000 0.0000 'International Tables Vol C Tables 4.2.6.8 and 6.1.1.4'
N N 0.0061 0.0033 'International Tables Vol C Tables 4.2.6.8 and 6.1.1.4'
O O 0.0106 0.0060 'International Tables Vol C Tables 4.2.6.8 and 6.1.1.4'

loop_
_geom_angle_atom_site_label_1
_geom_angle_atom_site_label_2
_geom_angle_atom_site_label_3
_geom_angle
_geom_angle_publ_flag
C19A N11 N12 110.13(15) no
C19A N11 C111 130.80(16) no
N12 N11 C111 118.91(15) no
C112 C111 C116 120.04(18) no
C112 C111 N11 120.64(17) no
C116 C111 N11 119.33(17) no
C113 C112 C111 119.94(18) no
C113 C112 H112 120.0 no
C111 C112 H112 120.0 no
C112 C113 C114 120.30(19) no
C112 C113 H113 119.8 no
C114 C113 H113 119.8 no
C115 C114 C113 119.64(19) no
C115 C114 H114 120.2 no
C113 C114 H114 120.2 no
C114 C115 C116 120.86(19) no
C114 C115 H115 119.6 no
C116 C115 H115 119.6 no
C115 C116 C111 119.21(19) no
C115 C116 H116 120.4 no
C111 C116 H116 120.4 no
C13 N12 N11 106.91(15) no
N12 C13 C13A 110.85(17) no
N12 C13 C131 121.21(17) no
C13A C13 C131 127.89(17) no
C13 C131 H13A 109.5 no
C13 C131 H13B 109.5 no
H13A C131 H13B 109.5 no
C13 C131 H13C 109.5 no
H13A C131 H13C 109.5 no
H13B C131 H13C 109.5 no
C14 C13A C19A 118.32(17) no
C14 C13A C13 136.80(18) no
C19A C13A C13 104.87(16) no
C13A C14 C14A 117.06(17) no
C13A C14 H14 121.5 no
C14A C14 H14 121.5 no
C14 C14A C18A 119.87(17) no
C14 C14A C15 119.70(17) no
C18A C14A C15 120.44(16) no
O15 C15 C14A 121.59(17) no
O15 C15 C16 121.26(17) no
C14A C15 C16 117.14(16) no
C15 C16 C17 112.59(15) no
C15 C16 H16A 109.1 no
C17 C16 H16A 109.1 no
C15 C16 H16B 109.1 no
C17 C16 H16B 109.1 no
H16A C16 H16B 107.8 no
C172 C17 C18 108.76(15) no
C172 C17 C16 110.05(15) no
C18 C17 C16 107.96(15) no
C172 C17 C171 109.33(16) no
C18 C17 C171 110.65(15) no
C16 C17 C171 110.07(15) no
C17 C171 H17A 109.5 no
C17 C171 H17B 109.5 no
H17A C171 H17B 109.5 no
C17 C171 H17C 109.5 no
H17A C171 H17C 109.5 no
H17B C171 H17C 109.5 no
C17 C172 H17D 109.5 no
C17 C172 H17E 109.5 no
H17D C172 H17E 109.5 no
C17 C172 H17F 109.5 no
H17D C172 H17F 109.5 no
H17E C172 H17F 109.5 no
C18A C18 C17 114.07(15) no
C18A C18 H18A 108.7 no
C17 C18 H18A 108.7 no
C18A C18 H18B 108.7 no
C17 C18 H18B 108.7 no
H18A C18 H18B 107.6 no
N19 C18A C14A 123.87(17) no
N19 C18A C18 115.58(16) no
C14A C18A C18 120.55(16) no
C18A N19 C19A 114.57(16) no
N19 C19A N11 126.45(17) no
N19 C19A C13A 126.27(17) no
N11 C19A C13A 107.23(16) no
C29A N21 N22 110.37(15) no
C29A N21 C211 129.90(16) no
N22 N21 C211 119.46(15) no
C212 C211 C216 119.89(18) no
C212 C211 N21 120.73(17) no
C216 C211 N21 119.38(17) no
C213 C212 C211 119.62(18) no
C213 C212 H212 120.2 no
C211 C212 H212 120.2 no
C212 C213 C214 120.67(19) no
C212 C213 H213 119.7 no
C214 C213 H213 119.7 no
C215 C214 C213 119.23(19) no
C215 C214 H214 120.4 no
C213 C214 H214 120.4 no
C216 C215 C214 121.03(19) no
C216 C215 H215 119.5 no
C214 C215 H215 119.5 no
C215 C216 C211 119.55(19) no
C215 C216 H216 120.2 no
C211 C216 H216 120.2 no
C23 N22 N21 106.87(15) no
N22 C23 C23A 110.78(16) no
N22 C23 C231 121.90(17) no
C23A C23 C231 127.31(18) no
C23 C231 H23A 109.5 no
C23 C231 H23B 109.5 no
H23A C231 H23B 109.5 no
C23 C231 H23C 109.5 no
H23A C231 H23C 109.5 no
H23B C231 H23C 109.5 no
C24 C23A C29A 117.69(17) no
C24 C23A C23 137.16(18) no
C29A C23A C23 105.14(16) no
C23A C24 C24A 117.54(17) no
C23A C24 H24 121.2 no
C24A C24 H24 121.2 no
C24 C24A C28A 119.86(17) no
C24 C24A C25 119.91(16) no
C28A C24A C25 120.18(16) no
O25 C25 C24A 121.16(17) no
O25 C25 C26 121.34(17) no
C24A C25 C26 117.47(16) no
C25 C26 C27 112.94(15) no
C25 C26 H26A 109.0 no
C27 C26 H26A 109.0 no
C25 C26 H26B 109.0 no
C27 C26 H26B 109.0 no
H26A C26 H26B 107.8 no
C27 C272 H27D 109.5 no
C27 C272 H27E 109.5 no
H27D C272 H27E 109.5 no
C27 C272 H27F 109.5 no
H27D C272 H27F 109.5 no
H27E C272 H27F 109.5 no
C272 C27 C28 109.03(15) no
C272 C27 C26 109.47(16) no
C28 C27 C26 108.06(15) no
C272 C27 C271 109.47(16) no
C28 C27 C271 110.57(15) no
C26 C27 C271 110.21(16) no
C27 C271 H27A 109.5 no
C27 C271 H27B 109.5 no
H27A C271 H27B 109.5 no
C27 C271 H27C 109.5 no
H27A C271 H27C 109.5 no
H27B C271 H27C 109.5 no
C28A C28 C27 114.27(15) no
C28A C28 H28A 108.7 no
C27 C28 H28A 108.7 no
C28A C28 H28B 108.7 no
C27 C28 H28B 108.7 no
H28A C28 H28B 107.6 no
N29 C28A C24A 123.90(17) no
N29 C28A C28 115.23(16) no
C24A C28A C28 120.85(16) no
C28A N29 C29A 114.18(16) no
N29 C29A N21 126.38(17) no
N29 C29A C23A 126.78(17) no
N21 C29A C23A 106.83(16) no

loop_
_geom_bond_atom_site_label_1
_geom_bond_atom_site_label_2
_geom_bond_site_symmetry_2
_geom_bond_distance
_geom_bond_publ_flag
N11 C19A . 1.370(2) no
N11 N12 . 1.396(2) no
N11 C111 . 1.421(2) no
C111 C112 . 1.394(3) no
C111 C116 . 1.398(3) no
C112 C113 . 1.384(3) no
C112 H112 . 0.95 no
C113 C114 . 1.390(3) no
C113 H113 . 0.95 no
C114 C115 . 1.385(3) no
C114 H114 . 0.95 no
C115 C116 . 1.389(3) no
C115 H115 . 0.95 no
C116 H116 . 0.95 no
N12 C13 . 1.317(2) no
C13 C13A . 1.435(3) no
C13 C131 . 1.498(3) no
C131 H13A . 0.98 no
C131 H13B . 0.98 no
C131 H13C . 0.98 no
C13A C14 . 1.388(3) no
C13A C19A . 1.405(3) no
C14 C14A . 1.394(3) no
C14 H14 . 0.95 no
C14A C18A . 1.421(3) no
C14A C15 . 1.486(3) no
C15 O15 . 1.219(2) no
C15 C16 . 1.512(3) no
C16 C17 . 1.535(3) no
C16 H16A . 0.99 no
C16 H16B . 0.99 no
C17 C172 . 1.525(3) no
C17 C18 . 1.533(3) no
C17 C171 . 1.538(3) no
C171 H17A . 0.98 no
C171 H17B . 0.98 no
C171 H17C . 0.98 no
C172 H17D . 0.98 no
C172 H17E . 0.98 no
C172 H17F . 0.98 no
C18 C18A . 1.505(3) no
C18 H18A . 0.99 no
C18 H18B . 0.99 no
C18A N19 . 1.337(2) no
N19 C19A . 1.345(2) no
N21 C29A . 1.372(2) no
N21 N22 . 1.392(2) no
N21 C211 . 1.421(2) no
C211 C212 . 1.397(3) no
C211 C216 . 1.399(3) no
C212 C213 . 1.387(3) no
C212 H212 . 0.95 no
C213 C214 . 1.390(3) no
C213 H213 . 0.95 no
C214 C215 . 1.389(3) no
C214 H214 . 0.95 no
C215 C216 . 1.380(3) no
C215 H215 . 0.95 no
C216 H216 . 0.95 no
N22 C23 . 1.320(2) no
C23 C23A . 1.430(3) no
C23 C231 . 1.496(3) no
C231 H23A . 0.98 no
C231 H23B . 0.98 no
C231 H23C . 0.98 no
C23A C24 . 1.388(3) no
C23A C29A . 1.407(3) no
C24 C24A . 1.390(3) no
C24 H24 . 0.95 no
C24A C28A . 1.420(3) no
C24A C25 . 1.482(3) no
C25 O25 . 1.225(2) no
C25 C26 . 1.507(3) no
C26 C27 . 1.537(3) no
C26 H26A . 0.99 no
C26 H26B . 0.99 no
C272 C27 . 1.525(3) no
C272 H27D . 0.98 no
C272 H27E . 0.98 no
C272 H27F . 0.98 no
C27 C28 . 1.531(3) no
C27 C271 . 1.538(3) no
C271 H27A . 0.98 no
C271 H27B . 0.98 no
C271 H27C . 0.98 no
C28 C28A . 1.503(3) no
C28 H28A . 0.99 no
C28 H28B . 0.99 no
C28A N29 . 1.341(2) no
N29 C29A . 1.345(2) no

loop_
_geom_hbond_atom_site_label_D
_geom_hbond_atom_site_label_H
_geom_hbond_atom_site_label_A
_geom_hbond_site_symmetry_A
_geom_hbond_distance_DH
_geom_hbond_distance_HA
_geom_hbond_distance_DA
_geom_hbond_angle_DHA
_geom_hbond_publ_flag
C112 H112 N19 . 0.95 2.38 3.004(3) 123 y
C212 H212 N29 . 0.95 2.40 3.000(3) 121 y
C14 H14 O15 2_676 0.95 2.59 3.258(2) 127 y
C24 H24 O25 2_555 0.95 2.54 3.221(2) 129 y
C113 H113 O15 1_455 0.95 2.54 3.461(3) 164 y
C16 H16B Cg1 2_576 0.99 2.77 3.656(2) 150 y
C26 H26B Cg2 2_655 0.99 2.90 3.725(2) 142 y

loop_
_geom_torsion_atom_site_label_1
_geom_torsion_atom_site_label_2
_geom_torsion_atom_site_label_3
_geom_torsion_atom_site_label_4
_geom_torsion
_geom_torsion_publ_flag
C19A N11 C111 C112 -17.8(3) y
N12 N11 C111 C112 167.34(16) y
C19A N11 C111 C116 162.52(18) y
N12 N11 C111 C116 -12.3(2) y
C116 C111 C112 C113 -0.6(3) no
N11 C111 C112 C113 179.71(17) no
C111 C112 C113 C114 0.2(3) no
C112 C113 C114 C115 0.4(3) no
C113 C114 C115 C116 -0.7(3) no
C114 C115 C116 C111 0.3(3) no
C112 C111 C116 C115 0.4(3) no
N11 C111 C116 C115 -179.98(17) no
C19A N11 N12 C13 0.4(2) no
C111 N11 N12 C13 176.21(16) no
N11 N12 C13 C13A 0.2(2) no
N11 N12 C13 C131 -177.43(16) no
N12 C13 C13A C14 -179.7(2) no
C131 C13 C13A C14 -2.3(4) no
N12 C13 C13A C19A -0.6(2) no
C131 C13 C13A C19A 176.77(18) no
C19A C13A C14 C14A -1.1(3) no
C13 C13A C14 C14A 177.9(2) no
C13A C14 C14A C18A -0.9(3) no
C13A C14 C14A C15 179.06(16) no
C14 C14A C15 O15 4.9(3) no
C18A C14A C15 O15 -175.13(17) no
C14 C14A C15 C16 -174.70(16) no
C18A C14A C15 C16 5.3(2) no
O15 C15 C16 C17 144.38(18) no
C14A C15 C16 C17 -36.0(2) no
C15 C16 C17 C172 176.87(16) no
C15 C16 C17 C18 58.3(2) no
C15 C16 C17 C171 -62.6(2) no
C172 C17 C18 C18A -171.38(16) no
C16 C17 C18 C18A -52.0(2) no
C171 C17 C18 C18A 68.5(2) no
C14 C14A C18A N19 2.0(3) no
C15 C14A C18A N19 -177.93(17) no
C14 C14A C18A C18 -178.86(17) no
C15 C14A C18A C18 1.2(3) no
C17 C18 C18A N19 -157.27(16) no
C17 C18 C18A C14A 23.6(2) no
C14A C18A N19 C19A -0.9(3) no
C18 C18A N19 C19A 179.99(15) no
C18A N19 C19A N11 -178.62(17) no
C18A N19 C19A C13A -1.4(3) no
N12 N11 C19A N19 176.90(17) no
C111 N11 C19A N19 1.7(3) no
N12 N11 C19A C13A -0.8(2) no
C111 N11 C19A C13A -175.94(18) no
C14 C13A C19A N19 2.4(3) no
C13 C13A C19A N19 -176.86(17) no
C14 C13A C19A N11 -179.90(16) no
C13 C13A C19A N11 0.81(19) no
C29A N21 C211 C212 -22.8(3) y
N22 N21 C211 C212 163.71(16) y
C29A N21 C211 C216 157.20(18) y
N22 N21 C211 C216 -16.2(2) y
C216 C211 C212 C213 -0.6(3) no
N21 C211 C212 C213 179.45(16) no
C211 C212 C213 C214 0.4(3) no
C212 C213 C214 C215 -0.1(3) no
C213 C214 C215 C216 0.0(3) no
C214 C215 C216 C211 -0.2(3) no
C212 C211 C216 C215 0.5(3) no
N21 C211 C216 C215 -179.55(17) no
C29A N21 N22 C23 0.6(2) no
C211 N21 N22 C23 175.22(15) no
N21 N22 C23 C23A -0.1(2) no
N21 N22 C23 C231 -178.49(17) no
N22 C23 C23A C24 179.7(2) no
C231 C23 C23A C24 -2.0(4) no
N22 C23 C23A C29A -0.4(2) no
C231 C23 C23A C29A 177.88(19) no
C29A C23A C24 C24A -0.9(3) no
C23 C23A C24 C24A 179.0(2) no
C23A C24 C24A C28A -0.8(3) no
C23A C24 C24A C25 176.52(16) no
C24 C24A C25 O25 4.6(3) no
C28A C24A C25 O25 -178.08(17) no
C24 C24A C25 C26 -173.54(16) no
C28A C24A C25 C26 3.8(3) no
O25 C25 C26 C27 146.92(18) no
C24A C25 C26 C27 -35.0(2) no
C25 C26 C27 C272 176.00(16) no
C25 C26 C27 C28 57.4(2) no
C25 C26 C27 C271 -63.5(2) no
C272 C27 C28 C28A -169.77(16) no
C26 C27 C28 C28A -50.9(2) no
C271 C27 C28 C28A 69.8(2) no
C24 C24A C28A N29 1.7(3) no
C25 C24A C28A N29 -175.63(16) no
C24 C24A C28A C28 -179.84(16) no
C25 C24A C28A C28 2.8(3) no
C27 C28 C28A N29 -159.20(16) no
C27 C28 C28A C24A 22.2(2) no
C24A C28A N29 C29A -0.7(3) no
C28 C28A N29 C29A -179.20(15) no
C28A N29 C29A N21 -179.60(17) no
C28A N29 C29A C23A -1.3(3) no
N22 N21 C29A N29 177.76(17) no
C211 N21 C29A N29 3.8(3) no
N22 N21 C29A C23A -0.8(2) no
C211 N21 C29A C23A -174.76(17) no
C24 C23A C29A N29 2.1(3) no
C23 C23A C29A N29 -177.84(18) no
C24 C23A C29A N21 -179.33(16) no
C23 C23A C29A N21 0.76(19) no

loop_
_cod_related_entry_id
_cod_related_entry_database
_cod_related_entry_code
1 ChemSpider 1773768
